data_1553557
loop_
_publ_author_name
'Sreenivasulu, Chinnabattigalla'
'Gopi Krishna Reddy, A.'
'Satyanarayana, G.'

_publ_section_title
;
 Oxidative annulations triggered by a simple Lewis acid: facile synthesis
 of benzofurans
;
_journal_issue 6
_journal_name_full 'Organic Chemistry Frontiers'
_journal_page_first 972
_journal_paper_doi 10.1039/C6QO00531D
_journal_volume 4
_journal_year 2017
_chemical_absolute_configuration unk
_chemical_formula_moiety 'C25 H18 O2'
_chemical_formula_sum 'C25 H18 O2'
_chemical_formula_weight 350.42
_space_group_crystal_system orthorhombic
_space_group_IT_number 33
_space_group_name_Hall 'P -2ac -2n'
_space_group_name_H-M_alt 'P n 21 a'
_symmetry_Int_Tables_number 33
_atom_sites_solution_primary iterative
_audit_creation_date 2016-06-21
_audit_creation_method
;
Olex2 1.2
(compiled 2016.02.19 svn.r3266 for OlexSys, GUI svn.r5155)
;
_audit_update_record
;
2016-06-21 deposited with the CCDC.
2017-02-06 downloaded from the CCDC.
;
_cell_angle_alpha 90
_cell_angle_beta 90
_cell_angle_gamma 90
_cell_formula_units_Z 4
_cell_length_a 14.3717(6)
_cell_length_b 5.9170(2)
_cell_length_c 21.4597(9)
_cell_measurement_reflns_used 1258
_cell_measurement_temperature 300
_cell_measurement_theta_max 70.9993
_cell_measurement_theta_min 3.0733
_cell_volume 1824.88(12)
_computing_cell_refinement
;
CrysAlisPro, Agilent Technologies,
Version 1.171.35.19 (release 27-10-2011 CrysAlis171 .NET)
(compiled Oct 27 2011,15:02:11)
;
_computing_data_collection
;
CrysAlisPro, Agilent Technologies,
Version 1.171.35.19 (release 27-10-2011 CrysAlis171 .NET)
(compiled Oct 27 2011,15:02:11)
;
_computing_data_reduction
;
CrysAlisPro, Agilent Technologies,
Version 1.171.35.19 (release 27-10-2011 CrysAlis171 .NET)
(compiled Oct 27 2011,15:02:11)
;
_computing_molecular_graphics 'Olex2 (Dolomanov et al., 2009)'
_computing_publication_material 'Olex2 (Dolomanov et al., 2009)'
_computing_structure_refinement 'olex2.refine (Bourhis et al., 2015)'
_computing_structure_solution 'olex2.solve (Bourhis et al., 2015)'
_diffrn_ambient_temperature 300
_diffrn_detector_area_resol_mean 16.1293
_diffrn_measured_fraction_theta_full 1.0
_diffrn_measured_fraction_theta_max 1.0
_diffrn_measurement_details
;
#__ type_ start__ end____ width___ exp.time_
  1 omega  -64.00  -35.00   1.0000    1.5000
omega____ theta____ kappa____ phi______ frames
    -      -33.5000  178.0000   30.0000 29

#__ type_ start__ end____ width___ exp.time_
  2 omega  -66.00   11.00   1.0000    1.5000
omega____ theta____ kappa____ phi______ frames
    -      -33.5000   20.0000   39.0000 77

#__ type_ start__ end____ width___ exp.time_
  3 omega   41.00   95.00   1.0000    1.5000
omega____ theta____ kappa____ phi______ frames
    -       54.0000 -113.0000  130.0000 54

#__ type_ start__ end____ width___ exp.time_
  4 omega   70.00  111.00   1.0000    1.5000
omega____ theta____ kappa____ phi______ frames
    -       54.0000   57.0000   60.0000 41

#__ type_ start__ end____ width___ exp.time_
  5 omega   77.00  121.00   1.0000    1.5000
omega____ theta____ kappa____ phi______ frames
    -       54.0000   57.0000  -30.0000 44

#__ type_ start__ end____ width___ exp.time_
  6 omega   49.00   85.00   1.0000    1.5000
omega____ theta____ kappa____ phi______ frames
    -      108.0000  -38.0000 -180.0000 36

#__ type_ start__ end____ width___ exp.time_
  7 omega  113.00  149.00   1.0000    1.5000
omega____ theta____ kappa____ phi______ frames
    -      108.0000  178.0000   90.0000 36

#__ type_ start__ end____ width___ exp.time_
  8 omega   41.00  101.00   1.0000    1.5000
omega____ theta____ kappa____ phi______ frames
    -      108.0000  -50.0000 -120.0000 60

#__ type_ start__ end____ width___ exp.time_
  9 omega   39.00  164.00   1.0000    1.5000
omega____ theta____ kappa____ phi______ frames
    -      108.0000    0.0000 -180.0000 125

#__ type_ start__ end____ width___ exp.time_
 10 omega -101.00  -12.00   1.0000    1.5000
omega____ theta____ kappa____ phi______ frames
    -      -33.5000  -63.0000    0.0000 89

#__ type_ start__ end____ width___ exp.time_
 11 omega -103.00   -5.00   1.0000    1.5000
omega____ theta____ kappa____ phi______ frames
    -      -33.5000  -77.0000 -120.0000 98
;
_diffrn_measurement_device_type 'SuperNova, Dual, Cu at zero, Eos'
_diffrn_measurement_method '\w scans'
_diffrn_orient_matrix_UB_11 0.0029318000
_diffrn_orient_matrix_UB_12 0.0510137000
_diffrn_orient_matrix_UB_13 -0.0703606000
_diffrn_orient_matrix_UB_21 -0.1052512000
_diffrn_orient_matrix_UB_22 -0.0470783000
_diffrn_orient_matrix_UB_23 -0.0045827000
_diffrn_orient_matrix_UB_31 -0.0203739000
_diffrn_orient_matrix_UB_32 0.2508397000
_diffrn_orient_matrix_UB_33 0.0134677000
_diffrn_radiation_monochromator mirror
_diffrn_radiation_type 'Cu K\a'
_diffrn_radiation_wavelength 1.54184
_diffrn_reflns_av_R_equivalents 0.0452
_diffrn_reflns_av_unetI/netI 0.0632
_diffrn_reflns_limit_h_max 17
_diffrn_reflns_limit_h_min -11
_diffrn_reflns_limit_k_max 7
_diffrn_reflns_limit_k_min -4
_diffrn_reflns_limit_l_max 20
_diffrn_reflns_limit_l_min -25
_diffrn_reflns_number 5075
_diffrn_reflns_theta_full 71.0934
_diffrn_reflns_theta_max 71.09
_diffrn_reflns_theta_min 3.70
_diffrn_source 'SuperNova (Cu) X-ray Source'
_exptl_absorpt_coefficient_mu 0.629
_exptl_absorpt_correction_T_max 1.00000
_exptl_absorpt_correction_T_min 0.81730
_exptl_absorpt_correction_type gaussian
_exptl_absorpt_process_details
;
CrysAlisPro, Agilent Technologies,
Version 1.171.35.19 (release 27-10-2011 CrysAlis171 .NET)
(compiled Oct 27 2011,15:02:11)
Empirical absorption correction using spherical harmonics,
 implemented in SCALE3 ABSPACK scaling algorithm.
;
_exptl_crystal_colour 'metallic light colourless'
_exptl_crystal_colour_lustre metallic
_exptl_crystal_colour_modifier light
_exptl_crystal_colour_primary colourless
_exptl_crystal_density_diffrn 1.2753
_exptl_crystal_density_method 'not measured'
_exptl_crystal_description needle
_exptl_crystal_F_000 738.2524
_exptl_crystal_size_max 0.08
_exptl_crystal_size_mid 0.07
_exptl_crystal_size_min 0.06
_refine_diff_density_max 0.2273
_refine_diff_density_min -0.3235
_refine_diff_density_rms 0.0629
_refine_ls_abs_structure_details 'Flack, H. D. (1983). Acta Cryst. A39, 876-881.'
_refine_ls_abs_structure_Flack -0.8(4)
_refine_ls_d_res_high 0.8149
_refine_ls_d_res_low 11.9412
_refine_ls_goodness_of_fit_ref 1.0503
_refine_ls_hydrogen_treatment mixed
_refine_ls_matrix_type full
_refine_ls_number_constraints 34
_refine_ls_number_parameters 244
_refine_ls_number_reflns 2374
_refine_ls_number_restraints 0
_refine_ls_restrained_S_all 1.0503
_refine_ls_R_factor_all 0.1073
_refine_ls_R_factor_gt 0.0671
_refine_ls_shift/su_max 0.0000
_refine_ls_shift/su_mean 0.0000
_refine_ls_structure_factor_coef Fsqd
_refine_ls_weighting_details 'w=1/[\s^2^(Fo^2^)+(0.0910P)^2^] where P=(Fo^2^+2Fc^2^)/3'
_refine_ls_weighting_scheme calc
_refine_ls_wR_factor_gt 0.1467
_refine_ls_wR_factor_ref 0.1967
_reflns_Friedel_coverage 0.325
_reflns_limit_h_max 16
_reflns_limit_h_min -17
_reflns_limit_k_max 7
_reflns_limit_k_min -4
_reflns_limit_l_max 25
_reflns_limit_l_min -23
_reflns_number_gt 1444
_reflns_number_total 2374
_reflns_threshold_expression I>=2u(I)
_cod_data_source_file c6qo00531d2.cif
_cod_data_source_block exp_6269
_cod_original_cell_volume 1824.88(13)
_cod_original_sg_symbol_Hall ' P 2c -2n (-x,z,y)'
_cod_database_code 1553557
_chemical_oxdiff_formula 'C20 H20 O2'
_reflns_odcompleteness_completeness 97.88
_reflns_odcompleteness_iscentric 1
_reflns_odcompleteness_theta 66.97
_olex2_refinement_description
;
1. Fixed Uiso
 At 1.2 times of:
  All C(H) groups
 At 1.5 times of:
  All C(H,H,H) groups
2.a Aromatic/amide H refined with riding coordinates:
 C9(H9), C8(H8), C14(H14), C15(H15), C16(H16), C17(H17), C18(H18), C6(H6),
 C5(H5), C4(H4), C3(H3), C20(H20), C21(H21), C23(H23), C24(H24)
2.b Idealised Me refined as rotating group:
 C25(H25a,H25b,H25c)
;
_olex2_submission_special_instructions 'No special instructions were received'

loop_
_space_group_symop_id
_space_group_symop_operation_xyz
1 x,y,z
2 -x,y+1/2,-z
3 -x+1/2,y+1/2,z+1/2
4 x+1/2,y,-z+1/2

loop_
_atom_site_label
_atom_site_type_symbol
_atom_site_fract_x
_atom_site_fract_y
_atom_site_fract_z
_atom_site_U_iso_or_equiv
_atom_site_adp_type
_atom_site_occupancy
_atom_site_refinement_flags_posn
O1 O -0.2377(2) -0.1232(7) -0.41637(16) 0.0620(11) Uani 1.000000 .
O2 O -0.0726(3) -0.2626(9) -0.07001(18) 0.0897(15) Uani 1.000000 .
C2 C -0.1682(4) -0.4090(11) -0.4849(3) 0.0599(15) Uani 1.000000 .
C13 C -0.2941(4) 0.0977(11) -0.3314(3) 0.0591(15) Uani 1.000000 .
C18 C -0.3241(4) 0.2725(11) -0.3713(3) 0.0681(17) Uani 1.000000 .
C19 C -0.1451(4) -0.2305(10) -0.2576(2) 0.0551(14) Uani 1.000000 .
C12 C -0.2329(4) -0.0812(11) -0.3522(2) 0.0600(15) Uani 1.000000 .
C3 C -0.2099(4) -0.3350(12) -0.5403(2) 0.074(2) Uani 1.000000 .
C21 C -0.0712(4) -0.0579(10) -0.1684(3) 0.0636(16) Uani 1.000000 .
C24 C -0.1661(4) -0.4188(10) -0.2204(3) 0.0621(15) Uani 1.000000 .
C20 C -0.0976(4) -0.0559(11) -0.2306(3) 0.0651(16) Uani 1.000000 .
C22 C -0.0947(4) -0.2398(12) -0.1323(3) 0.0648(16) Uani 1.000000 .
C11 C -0.1734(4) -0.2290(10) -0.3244(2) 0.0560(14) Uani 1.000000 .
C1 C -0.1798(4) -0.3076(11) -0.4266(3) 0.0601(15) Uani 1.000000 .
C17 C -0.3803(4) 0.4396(12) -0.3498(3) 0.0763(19) Uani 1.000000 .
C10 C -0.1401(4) -0.3770(10) -0.3718(3) 0.0558(15) Uani 1.000000 .
C15 C -0.3822(4) 0.2764(11) -0.2490(3) 0.074(2) Uani 1.000000 .
C7 C -0.1123(4) -0.6058(12) -0.4841(3) 0.0655(17) Uani 1.000000 .
C16 C -0.4098(5) 0.4460(13) -0.2886(3) 0.082(2) Uani 1.000000 .
C14 C -0.3262(4) 0.1026(11) -0.2698(3) 0.0677(17) Uani 1.000000 .
C23 C -0.1406(4) -0.4248(11) -0.1581(3) 0.0681(17) Uani 1.000000 .
C9 C -0.0829(4) -0.5672(11) -0.3729(3) 0.0651(16) Uani 1.000000 .
C8 C -0.0700(4) -0.6814(11) -0.4277(3) 0.0701(18) Uani 1.000000 .
C6 C -0.0983(5) -0.7231(13) -0.5413(3) 0.085(2) Uani 1.000000 .
C25 C -0.0340(6) -0.0716(13) -0.0396(3) 0.112(3) Uani 1.000000 .
C5 C -0.1392(5) -0.6476(15) -0.5946(4) 0.098(3) Uani 1.000000 .
C4 C -0.1948(5) -0.4551(14) -0.5942(3) 0.087(2) Uani 1.000000 .
H9 H -0.0538(4) -0.6162(11) -0.3367(3) 0.0782(19) Uiso 1.000000 R
H8 H -0.0330(4) -0.8103(11) -0.4282(3) 0.084(2) Uiso 1.000000 R
H14 H -0.3095(4) -0.0125(11) -0.2425(3) 0.081(2) Uiso 1.000000 R
H15 H -0.4016(4) 0.2787(11) -0.2077(3) 0.089(2) Uiso 1.000000 R
H16 H -0.4476(5) 0.5629(13) -0.2745(3) 0.098(2) Uiso 1.000000 R
H17 H -0.3995(4) 0.5527(12) -0.3770(3) 0.092(2) Uiso 1.000000 R
H18 H -0.3051(4) 0.2733(11) -0.4128(3) 0.082(2) Uiso 1.000000 R
H6 H -0.0612(5) -0.8517(13) -0.5422(3) 0.102(3) Uiso 1.000000 R
H5 H -0.1299(5) -0.7257(15) -0.6317(4) 0.118(3) Uiso 1.000000 R
H4 H -0.2222(5) -0.4067(14) -0.6311(3) 0.105(3) Uiso 1.000000 R
H3 H -0.2472(4) -0.2066(12) -0.5406(2) 0.088(2) Uiso 1.000000 R
H20 H -0.0824(4) 0.0690(11) -0.2548(3) 0.0781(19) Uiso 1.000000 R
H21 H -0.0381(4) 0.0624(10) -0.1515(3) 0.0763(19) Uiso 1.000000 R
H23 H -0.1540(4) -0.5509(11) -0.1338(3) 0.082(2) Uiso 1.000000 R
H24 H -0.1975(4) -0.5410(10) -0.2377(3) 0.0745(18) Uiso 1.000000 R
H25a H 0.0273(14) -0.044(5) -0.0555(17) 0.168(4) Uiso 1.000000 GR
H25b H -0.0726(19) 0.058(2) -0.0470(19) 0.168(4) Uiso 1.000000 GR
H25c H -0.031(3) -0.100(4) 0.0044(4) 0.168(4) Uiso 1.000000 GR

loop_
_atom_site_aniso_label
_atom_site_aniso_U_11
_atom_site_aniso_U_22
_atom_site_aniso_U_33
_atom_site_aniso_U_12
_atom_site_aniso_U_13
_atom_site_aniso_U_23
O1 0.065(2) 0.066(3) 0.055(2) 0.006(2) -0.0065(19) 0.004(2)
O2 0.122(4) 0.095(4) 0.051(2) 0.002(4) -0.015(2) 0.001(3)
C2 0.057(3) 0.068(4) 0.055(3) -0.001(3) 0.000(3) -0.007(3)
C13 0.051(3) 0.066(4) 0.060(4) 0.001(3) -0.007(3) -0.003(3)
C18 0.058(3) 0.072(4) 0.074(4) 0.003(4) -0.002(3) 0.012(4)
C19 0.055(3) 0.056(3) 0.055(3) -0.001(3) 0.000(3) 0.003(3)
C12 0.065(3) 0.063(4) 0.051(3) 0.001(3) -0.003(3) 0.009(3)
C3 0.077(4) 0.094(5) 0.050(3) 0.003(4) -0.010(3) -0.004(4)
C21 0.072(4) 0.057(4) 0.063(4) -0.007(4) -0.009(3) 0.005(4)
C24 0.073(4) 0.052(3) 0.062(4) -0.008(3) -0.003(3) -0.003(3)
C20 0.075(4) 0.063(4) 0.057(4) -0.011(4) -0.006(3) 0.008(4)
C22 0.066(4) 0.075(4) 0.053(3) 0.007(4) -0.000(3) 0.003(4)
C11 0.057(3) 0.056(3) 0.055(3) 0.002(3) -0.003(3) 0.005(3)
C1 0.055(3) 0.073(4) 0.052(3) 0.005(3) -0.003(3) -0.001(3)
C17 0.069(4) 0.067(4) 0.093(5) 0.010(4) 0.003(4) -0.001(5)
C10 0.055(3) 0.057(4) 0.055(3) -0.002(3) -0.002(3) 0.005(3)
C15 0.054(3) 0.090(5) 0.078(4) 0.008(4) 0.004(3) -0.027(5)
C7 0.063(4) 0.076(5) 0.057(4) -0.004(4) 0.001(3) -0.009(4)
C16 0.072(4) 0.072(5) 0.100(5) 0.014(4) -0.011(4) -0.019(5)
C14 0.064(4) 0.078(4) 0.061(4) 0.002(4) -0.001(3) -0.003(4)
C23 0.082(4) 0.066(4) 0.056(4) -0.003(4) -0.001(3) 0.006(3)
C9 0.063(3) 0.067(4) 0.065(4) 0.007(4) -0.002(3) 0.004(4)
C8 0.069(4) 0.069(5) 0.073(4) 0.008(3) 0.006(3) -0.001(4)
C6 0.078(5) 0.096(6) 0.081(4) 0.007(4) 0.004(4) -0.024(5)
C25 0.154(8) 0.101(6) 0.082(5) 0.009(7) -0.034(5) -0.028(6)
C5 0.092(5) 0.121(8) 0.082(5) 0.002(6) -0.001(4) -0.030(5)
C4 0.090(5) 0.114(6) 0.057(4) 0.006(5) -0.009(4) -0.012(4)

loop_
_atom_type_symbol
_atom_type_scat_dispersion_real
_atom_type_scat_dispersion_imag
_atom_type_scat_Cromer_Mann_a1
_atom_type_scat_Cromer_Mann_a2
_atom_type_scat_Cromer_Mann_a3
_atom_type_scat_Cromer_Mann_a4
_atom_type_scat_Cromer_Mann_b1
_atom_type_scat_Cromer_Mann_b2
_atom_type_scat_Cromer_Mann_b3
_atom_type_scat_Cromer_Mann_b4
_atom_type_scat_Cromer_Mann_c
_atom_type_scat_source
_atom_type_scat_dispersion_source
H 0.00000 0.00000 0.49300 0.32291 0.14019 0.04081 10.51090 26.12570 3.14236 57.79970 0.0030380000826 'International Tables Volume C Table 6.1.1.4 (pp. 500-502)' 'Henke, Gullikson and Davis, At. Data and Nucl. Data Tables, 1993, 54, 2'
C 0.01920 0.00962 2.31000 1.02000 1.58860 0.86500 20.84390 10.20750 0.56870 51.65120 0.215599998832 'International Tables Volume C Table 6.1.1.4 (pp. 500-502)' 'Henke, Gullikson and Davis, At. Data and Nucl. Data Tables, 1993, 54, 2'
O 0.05239 0.03377 3.04850 2.28680 1.54630 0.86700 13.27710 5.70110 0.32390 32.90890 0.250800013542 'International Tables Volume C Table 6.1.1.4 (pp. 500-502)' 'Henke, Gullikson and Davis, At. Data and Nucl. Data Tables, 1993, 54, 2'

loop_
_geom_angle_atom_site_label_1
_geom_angle_atom_site_label_2
_geom_angle_atom_site_label_3
_geom_angle
C1 O1 C12 105.4(4)
C25 O2 C22 117.3(5)
C1 C2 C3 125.1(6)
C7 C2 C3 120.8(6)
C7 C2 C1 114.1(5)
C12 C13 C18 122.4(5)
C14 C13 C18 117.2(6)
C14 C13 C12 120.4(6)
C17 C18 C13 120.7(6)
C20 C19 C24 117.8(5)
C11 C19 C24 119.5(5)
C11 C19 C20 122.7(5)
C13 C12 O1 113.7(5)
C11 C12 O1 110.3(5)
C11 C12 C13 135.9(5)
C4 C3 C2 119.0(7)
C22 C21 C20 119.0(6)
C23 C24 C19 120.8(6)
C21 C20 C19 122.5(6)
C21 C22 O2 124.7(6)
C23 C22 O2 114.7(6)
C23 C22 C21 120.6(5)
C12 C11 C19 126.6(5)
C10 C11 C19 126.3(5)
C10 C11 C12 107.1(5)
C2 C1 O1 123.3(5)
C10 C1 O1 110.5(5)
C10 C1 C2 126.2(6)
C16 C17 C18 121.7(7)
C1 C10 C11 106.8(5)
C9 C10 C11 134.9(5)
C9 C10 C1 118.3(5)
C14 C15 C16 120.9(6)
C8 C7 C2 120.8(5)
C6 C7 C2 118.0(6)
C6 C7 C8 121.2(7)
C15 C16 C17 118.7(7)
C15 C14 C13 120.8(6)
C22 C23 C24 119.2(6)
C8 C9 C10 119.5(6)
C9 C8 C7 121.0(6)
C5 C6 C7 120.3(7)
C4 C5 C6 120.7(7)
C5 C4 C3 121.3(7)

loop_
_geom_bond_atom_site_label_1
_geom_bond_atom_site_label_2
_geom_bond_distance
O1 C12 1.402(6)
O1 C1 1.390(7)
O2 C22 1.380(6)
O2 C25 1.418(8)
C2 C3 1.401(7)
C2 C1 1.399(7)
C2 C7 1.415(9)
C13 C18 1.410(8)
C13 C12 1.446(8)
C13 C14 1.402(7)
C18 C17 1.358(8)
C19 C24 1.404(7)
C19 C20 1.367(7)
C19 C11 1.491(7)
C12 C11 1.360(7)
C3 C4 1.375(8)
C21 C20 1.387(7)
C21 C22 1.368(8)
C24 C23 1.387(7)
C22 C23 1.393(8)
C11 C10 1.425(7)
C1 C10 1.369(7)
C17 C16 1.380(8)
C10 C9 1.394(8)
C15 C16 1.373(8)
C15 C14 1.380(7)
C7 C8 1.426(8)
C7 C6 1.425(8)
C9 C8 1.368(7)
C6 C5 1.362(9)
C5 C4 1.391(10)
